data_4061422
loop_
_publ_author_name
'Wilson, Scott R.'
'Prussak-Wieckowska, Teresa'

_journal_name_full Organometallics
_journal_paper_doi 10.1021/om050084q
_journal_year 2005
_chemical_formula_moiety 'C13 H28 N Os Si2 1+, C F3 O3 S 1-'
_chemical_formula_sum 'C14 H28 F3 N O3 Os S Si2'
_chemical_formula_weight 593.81
_space_group_IT_number 14
_symmetry_cell_setting monoclinic
_symmetry_space_group_name_Hall '-P 2yn'
_symmetry_space_group_name_H-M 'P 1 21/n 1'
_cell_angle_alpha 90.00
_cell_angle_beta 96.433(5)
_cell_angle_gamma 90.00
_cell_formula_units_Z 4
_cell_length_a 10.963(3)
_cell_length_b 10.605(3)
_cell_length_c 22.625(7)
_cell_measurement_temperature 193(2)
_cell_volume 2613.8(14)
_diffrn_ambient_temperature 193(2)
_exptl_crystal_density_diffrn 1.509
_cod_depositor_comments
;
The following automatic conversions were performed:
'_symmetry_cell_setting' value 'Monoclinic' changed to 'monoclinic'
according to '/home/saulius/struct/CIF-dictionaries/cif_core.dic'
dictionary named 'cif_core.dic' version 2.4.1 from 2010-06-29.

Automatic conversion script
Id: cif_fix_enum 1527 2010-12-29 10:47:43Z saulius 
;
_cod_original_sg_symbol_H-M 'P 21/n'
_cod_database_code 4061422

loop_
_symmetry_equiv_pos_as_xyz
'x, y, z'
'-x+1/2, y+1/2, -z+1/2'
'-x, -y, -z'
'x-1/2, -y-1/2, z-1/2'

loop_
_atom_site_label
_atom_site_type_symbol
_atom_site_fract_x
_atom_site_fract_y
_atom_site_fract_z
_atom_site_U_iso_or_equiv
_atom_site_adp_type
_atom_site_occupancy
_atom_site_symmetry_multiplicity
_atom_site_calc_flag
_atom_site_refinement_flags
_atom_site_disorder_assembly
_atom_site_disorder_group
Os1 Os 1.0207(9) 0.0638(13) 0.2314(5) 0.0371(3) Uani 0.50 1 d PDU A 1
C1 C 1.1638(19) 0.0099(19) 0.1873(10) 0.044(3) Uani 0.50 1 d PDU A 1
H1A H 1.2326 -0.0113 0.2178 0.053 Uiso 0.50 1 calc PR A 1
H1B H 1.1391 -0.0695 0.1663 0.053 Uiso 0.50 1 calc PR A 1
Si1 Si 1.2277(8) 0.1157(10) 0.1317(5) 0.045(2) Uani 0.50 1 d PDU A 1
C2 C 1.1082(19) 0.153(3) 0.0702(10) 0.066(11) Uani 0.50 1 d PDU A 1
H2A H 1.1424 0.2094 0.0419 0.099 Uiso 0.50 1 calc PR A 1
H2B H 1.0390 0.1947 0.0861 0.099 Uiso 0.50 1 calc PR A 1
H2C H 1.0799 0.0751 0.0499 0.099 Uiso 0.50 1 calc PR A 1
C3 C 1.357(2) 0.035(2) 0.1015(12) 0.054(4) Uani 0.50 1 d PDU A 1
H3A H 1.3914 0.0902 0.0727 0.081 Uiso 0.50 1 calc PR A 1
H3B H 1.3282 -0.0434 0.0818 0.081 Uiso 0.50 1 calc PR A 1
H3C H 1.4213 0.0155 0.1341 0.081 Uiso 0.50 1 calc PR A 1
C4 C 1.285(3) 0.264(2) 0.1687(13) 0.069(11) Uani 0.50 1 d PDU A 1
H4A H 1.3171 0.3189 0.1395 0.104 Uiso 0.50 1 calc PR A 1
H4B H 1.3497 0.2439 0.2006 0.104 Uiso 0.50 1 calc PR A 1
H4C H 1.2169 0.3061 0.1854 0.104 Uiso 0.50 1 calc PR A 1
C5 C 0.9237(15) -0.029(2) 0.1605(11) 0.038(3) Uani 0.50 1 d PDU A 1
H5A H 0.9596 -0.0038 0.1241 0.046 Uiso 0.50 1 calc PR A 1
H5B H 0.9404 -0.1207 0.1661 0.046 Uiso 0.50 1 calc PR A 1
Si2 Si 0.7525(9) -0.0104(11) 0.1449(5) 0.052(2) Uani 0.50 1 d PDU A 1
C6 C 0.703(3) -0.053(3) 0.0666(8) 0.074(10) Uani 0.50 1 d PDU A 1
H6A H 0.6139 -0.0433 0.0584 0.111 Uiso 0.50 1 calc PR A 1
H6B H 0.7251 -0.1414 0.0598 0.111 Uiso 0.50 1 calc PR A 1
H6C H 0.7439 0.0016 0.0401 0.111 Uiso 0.50 1 calc PR A 1
C7 C 0.710(3) 0.1551(17) 0.1577(15) 0.062(4) Uani 0.50 1 d PDU A 1
H7A H 0.6208 0.1648 0.1493 0.093 Uiso 0.50 1 calc PR A 1
H7B H 0.7509 0.2105 0.1315 0.093 Uiso 0.50 1 calc PR A 1
H7C H 0.7356 0.1777 0.1993 0.093 Uiso 0.50 1 calc PR A 1
C8 C 0.675(2) -0.115(3) 0.1946(12) 0.061(5) Uani 0.50 1 d PDU A 1
H8A H 0.5860 -0.1050 0.1862 0.091 Uiso 0.50 1 calc PR A 1
H8B H 0.7010 -0.0924 0.2361 0.091 Uiso 0.50 1 calc PR A 1
H8C H 0.6975 -0.2027 0.1877 0.091 Uiso 0.50 1 calc PR A 1
C9 C 1.005(3) 0.079(2) 0.3228(14) 0.052(3) Uani 0.50 1 d PGU A 1
H9 H 0.9946 0.1619 0.3380 0.062 Uiso 0.50 1 calc PR A 1
C10 C 0.9090(19) -0.006(3) 0.3027(14) 0.051(3) Uani 0.50 1 d PGU A 1
H10 H 0.8235 0.0099 0.3021 0.061 Uiso 0.50 1 calc PR A 1
C11 C 0.963(2) -0.118(2) 0.2838(13) 0.051(3) Uani 0.50 1 d PGU A 1
H11 H 0.9208 -0.1907 0.2682 0.062 Uiso 0.50 1 calc PR A 1
C12 C 1.093(2) -0.102(2) 0.2922(14) 0.053(3) Uani 0.50 1 d PGU A 1
H12 H 1.1520 -0.1627 0.2832 0.063 Uiso 0.50 1 calc PR A 1
C13 C 1.118(2) 0.020(3) 0.3163(14) 0.052(3) Uani 0.50 1 d PGU A 1
H13 H 1.1977 0.0552 0.3263 0.062 Uiso 0.50 1 calc PR A 1
N1 N 1.010(3) 0.214(3) 0.1990(13) 0.040(4) Uani 0.50 1 d PU A 1
F1 F 1.094(2) 0.563(3) 0.0701(8) 0.153(9) Uani 0.626(18) 1 d PDU B 1
F2 F 0.920(3) 0.654(3) 0.0645(8) 0.158(9) Uani 0.626(18) 1 d PDU B 1
F3 F 0.931(3) 0.454(3) 0.0690(9) 0.161(9) Uani 0.626(18) 1 d PDU B 1
C14 C 0.9851(15) 0.5598(17) 0.0925(6) 0.153(8) Uani 0.626(18) 1 d PDU B 1
S1 S 0.9960(11) 0.5670(11) 0.1705(5) 0.077(4) Uani 0.626(18) 1 d PDU B 1
O1 O 0.8749(16) 0.572(2) 0.1832(9) 0.094(5) Uani 0.626(18) 1 d PDU B 1
O2 O 1.0640(19) 0.6766(17) 0.1848(9) 0.085(5) Uani 0.626(18) 1 d PDU B 1
O3 O 1.0585(19) 0.4563(17) 0.1890(9) 0.083(5) Uani 0.626(18) 1 d PDU B 1
Os2 Os 1.0243(9) 0.0631(13) 0.2307(5) 0.0371(3) Uani 0.50 1 d PDU C 2
C15 C 1.175(2) 0.113(2) 0.1909(10) 0.044(3) Uani 0.50 1 d PDU C 2
H15A H 1.1587 0.1986 0.1741 0.053 Uiso 0.50 1 calc PR C 2
H15B H 1.2437 0.1213 0.2229 0.053 Uiso 0.50 1 calc PR C 2
Si3 Si 1.2311(9) 0.0141(10) 0.1306(5) 0.049(2) Uani 0.50 1 d PDU C 2
C16 C 1.102(2) -0.025(3) 0.0741(10) 0.060(10) Uani 0.50 1 d PDU C 2
H16A H 1.0663 0.0527 0.0563 0.090 Uiso 0.50 1 calc PR C 2
H16B H 1.0391 -0.0715 0.0928 0.090 Uiso 0.50 1 calc PR C 2
H16C H 1.1316 -0.0775 0.0430 0.090 Uiso 0.50 1 calc PR C 2
C17 C 1.348(2) 0.103(2) 0.0951(11) 0.054(4) Uani 0.50 1 d PDU C 2
H17A H 1.3115 0.1800 0.0768 0.081 Uiso 0.50 1 calc PR C 2
H17B H 1.3797 0.0509 0.0644 0.081 Uiso 0.50 1 calc PR C 2
H17C H 1.4162 0.1260 0.1252 0.081 Uiso 0.50 1 calc PR C 2
C18 C 1.300(2) -0.133(2) 0.1631(14) 0.074(12) Uani 0.50 1 d PDU C 2
H18A H 1.2371 -0.1823 0.1803 0.110 Uiso 0.50 1 calc PR C 2
H18B H 1.3663 -0.1120 0.1944 0.110 Uiso 0.50 1 calc PR C 2
H18C H 1.3333 -0.1823 0.1320 0.110 Uiso 0.50 1 calc PR C 2
C19 C 0.9280(16) 0.150(2) 0.1567(12) 0.037(3) Uani 0.50 1 d PDU C 2
H19A H 0.9396 0.2419 0.1618 0.045 Uiso 0.50 1 calc PR C 2
H19B H 0.9687 0.1251 0.1215 0.045 Uiso 0.50 1 calc PR C 2
Si4 Si 0.7589(9) 0.1214(11) 0.1376(5) 0.054(2) Uani 0.50 1 d PDU C 2
C20 C 0.719(3) 0.131(3) 0.0561(8) 0.082(11) Uani 0.50 1 d PDU C 2
H20A H 0.6314 0.1153 0.0461 0.123 Uiso 0.50 1 calc PR C 2
H20B H 0.7663 0.0672 0.0367 0.123 Uiso 0.50 1 calc PR C 2
H20C H 0.7398 0.2149 0.0421 0.123 Uiso 0.50 1 calc PR C 2
C21 C 0.718(3) -0.0366(19) 0.1639(15) 0.056(4) Uani 0.50 1 d PDU C 2
H21A H 0.6301 -0.0506 0.1542 0.085 Uiso 0.50 1 calc PR C 2
H21B H 0.7398 -0.0420 0.2070 0.085 Uiso 0.50 1 calc PR C 2
H21C H 0.7639 -0.1009 0.1443 0.085 Uiso 0.50 1 calc PR C 2
C22 C 0.671(2) 0.243(2) 0.1739(14) 0.066(6) Uani 0.50 1 d PDU C 2
H22A H 0.5831 0.2266 0.1645 0.099 Uiso 0.50 1 calc PR C 2
H22B H 0.6910 0.3262 0.1592 0.099 Uiso 0.50 1 calc PR C 2
H22C H 0.6931 0.2389 0.2170 0.099 Uiso 0.50 1 calc PR C 2
C23 C 1.004(3) 0.055(2) 0.3259(14) 0.052(3) Uani 0.50 1 d PGU C 2
H23 H 0.9950 -0.0241 0.3448 0.062 Uiso 0.50 1 calc PR C 2
C24 C 0.9077(19) 0.132(3) 0.2991(13) 0.050(3) Uani 0.50 1 d PGU C 2
H24 H 0.8225 0.1139 0.2969 0.059 Uiso 0.50 1 calc PR C 2
C25 C 0.961(2) 0.241(2) 0.2761(12) 0.048(3) Uani 0.50 1 d PGU C 2
H25 H 0.9176 0.3087 0.2558 0.058 Uiso 0.50 1 calc PR C 2
C26 C 1.090(2) 0.231(2) 0.2887(13) 0.050(3) Uani 0.50 1 d PGU C 2
H26 H 1.1489 0.2911 0.2784 0.060 Uiso 0.50 1 calc PR C 2
C27 C 1.117(2) 0.116(3) 0.3195(14) 0.051(3) Uani 0.50 1 d PGU C 2
H27 H 1.1967 0.0855 0.3334 0.062 Uiso 0.50 1 calc PR C 2
N2 N 1.011(3) -0.099(3) 0.2082(15) 0.041(4) Uani 0.50 1 d PU C 2
F4 F 1.050(4) -0.285(3) 0.0859(13) 0.133(11) Uani 0.374(18) 1 d PDU B 2
F5 F 0.923(3) -0.425(4) 0.0503(9) 0.130(11) Uani 0.374(18) 1 d PDU B 2
F6 F 1.108(3) -0.475(4) 0.0791(13) 0.131(11) Uani 0.374(18) 1 d PDU B 2
C28 C 1.015(2) -0.405(2) 0.0944(8) 0.129(10) Uani 0.374(18) 1 d PDU B 2
S2 S 0.9749(14) -0.4359(14) 0.1661(7) 0.057(5) Uani 0.374(18) 1 d PDU B 2
O4 O 1.086(2) -0.426(3) 0.2027(11) 0.069(7) Uani 0.374(18) 1 d PDU B 2
O5 O 0.926(3) -0.558(2) 0.1621(13) 0.071(7) Uani 0.374(18) 1 d PDU B 2
O6 O 0.890(2) -0.342(2) 0.1753(12) 0.063(7) Uani 0.374(18) 1 d PDU B 2

loop_
_atom_site_aniso_label
_atom_site_aniso_U_11
_atom_site_aniso_U_22
_atom_site_aniso_U_33
_atom_site_aniso_U_23
_atom_site_aniso_U_13
_atom_site_aniso_U_12
Os1 0.0295(5) 0.0275(4) 0.0557(5) 0.0009(4) 0.0114(3) -0.0004(4)
C1 0.035(6) 0.042(7) 0.058(6) -0.006(6) 0.015(5) -0.001(6)
Si1 0.030(4) 0.047(5) 0.058(5) 0.000(5) 0.012(4) -0.008(4)
C2 0.024(13) 0.10(3) 0.08(2) 0.028(19) 0.006(12) -0.023(14)
C3 0.040(7) 0.061(8) 0.064(8) -0.004(8) 0.017(6) -0.002(7)
C4 0.06(3) 0.051(17) 0.09(3) -0.014(16) 0.02(2) -0.018(16)
C5 0.033(6) 0.029(8) 0.056(6) -0.001(7) 0.016(6) -0.003(7)
Si2 0.026(4) 0.058(5) 0.072(6) -0.001(5) 0.011(4) -0.002(4)
C6 0.041(18) 0.10(3) 0.079(11) -0.014(17) 0.007(13) -0.02(3)
C7 0.037(9) 0.062(7) 0.086(10) 0.007(8) 0.008(9) 0.012(7)
C8 0.030(10) 0.066(10) 0.088(12) 0.002(10) 0.014(10) -0.011(10)
C9 0.059(6) 0.046(6) 0.052(4) 0.004(5) 0.018(5) 0.003(6)
C10 0.057(6) 0.047(7) 0.053(5) 0.007(5) 0.020(5) 0.003(6)
C11 0.059(8) 0.040(6) 0.058(7) 0.011(5) 0.017(7) 0.002(6)
C12 0.060(8) 0.041(6) 0.059(7) 0.010(5) 0.012(6) 0.006(6)
C13 0.058(6) 0.046(7) 0.053(4) 0.005(5) 0.012(5) 0.004(6)
N1 0.052(10) 0.024(6) 0.045(8) -0.006(6) 0.014(8) 0.000(6)
F1 0.179(19) 0.21(2) 0.075(10) -0.011(12) 0.023(10) 0.019(17)
F2 0.178(19) 0.21(2) 0.083(10) 0.001(11) 0.000(11) 0.020(18)
F3 0.19(2) 0.21(2) 0.084(11) -0.012(11) 0.005(11) 0.008(18)
C14 0.177(19) 0.20(2) 0.077(9) -0.006(10) 0.011(9) 0.016(17)
S1 0.077(8) 0.064(7) 0.093(7) 0.011(6) 0.026(6) -0.007(6)
O1 0.082(9) 0.088(11) 0.114(11) 0.004(10) 0.020(9) -0.006(8)
O2 0.089(10) 0.059(9) 0.108(10) 0.014(9) 0.016(9) -0.004(8)
O3 0.088(10) 0.060(9) 0.105(10) 0.010(9) 0.026(9) -0.008(8)
Os2 0.0295(5) 0.0275(4) 0.0557(5) 0.0009(4) 0.0114(3) -0.0004(4)
C15 0.036(6) 0.041(7) 0.058(6) -0.006(6) 0.015(5) -0.006(6)
Si3 0.035(4) 0.053(5) 0.060(5) -0.008(5) 0.013(4) 0.002(4)
C16 0.073(19) 0.06(3) 0.051(18) 0.002(15) 0.003(13) -0.029(18)
C17 0.038(7) 0.060(8) 0.065(8) -0.005(8) 0.017(6) -0.003(7)
C18 0.04(2) 0.071(18) 0.12(4) 0.020(17) 0.040(19) 0.032(17)
C19 0.043(6) 0.021(8) 0.049(6) -0.004(7) 0.015(6) -0.003(7)
Si4 0.029(4) 0.058(5) 0.077(6) 0.008(5) 0.010(4) 0.004(4)
C20 0.07(3) 0.10(4) 0.075(11) 0.011(14) -0.008(15) 0.01(3)
C21 0.029(8) 0.060(7) 0.081(10) 0.000(8) 0.011(9) -0.008(7)
C22 0.043(10) 0.065(9) 0.091(13) 0.009(11) 0.007(11) 0.017(10)
C23 0.059(6) 0.046(6) 0.053(4) 0.003(5) 0.017(5) 0.003(6)
C24 0.058(6) 0.044(7) 0.050(5) 0.001(5) 0.020(5) 0.003(6)
C25 0.060(8) 0.040(6) 0.047(7) -0.004(5) 0.020(6) 0.003(6)
C26 0.061(8) 0.043(6) 0.049(7) -0.007(5) 0.014(6) -0.002(6)
C27 0.059(6) 0.046(7) 0.051(4) -0.002(5) 0.013(5) 0.001(6)
N2 0.033(9) 0.032(6) 0.060(9) -0.001(6) 0.015(8) -0.002(6)
F4 0.18(3) 0.14(2) 0.084(14) 0.028(15) 0.057(13) 0.058(19)
F5 0.18(3) 0.14(2) 0.073(11) 0.024(16) 0.046(12) 0.067(19)
F6 0.18(3) 0.15(2) 0.079(13) 0.019(16) 0.059(12) 0.062(19)
C28 0.18(2) 0.14(2) 0.078(11) 0.023(15) 0.052(11) 0.062(19)
S2 0.053(9) 0.051(9) 0.067(9) -0.028(8) 0.006(7) 0.009(7)
O4 0.055(11) 0.066(12) 0.085(12) -0.021(11) -0.001(9) 0.004(9)
O5 0.071(12) 0.055(10) 0.084(12) -0.027(10) -0.008(10) 0.007(9)
O6 0.062(11) 0.049(11) 0.077(12) -0.023(10) -0.001(9) 0.013(9)

loop_
_geom_bond_atom_site_label_1
_geom_bond_atom_site_label_2
_geom_bond_distance
_geom_bond_site_symmetry_2
_geom_bond_publ_flag
Os1 N1 1.75(3) . ?
Os1 C1 2.034(17) . ?
Os1 C5 2.07(3) . ?
Os1 C9 2.10(3) . ?
Os1 C13 2.14(3) . ?
Os1 C10 2.25(3) . ?
Os1 C12 2.32(3) . ?
Os1 C11 2.38(3) . ?
C1 Si1 1.878(16) . ?
C1 H1A 0.9900 . ?
C1 H1B 0.9900 . ?
Si1 C2 1.844(13) . ?
Si1 C4 1.851(13) . ?
Si1 C3 1.855(13) . ?
C2 H2A 0.9800 . ?
C2 H2B 0.9800 . ?
C2 H2C 0.9800 . ?
C3 H3A 0.9800 . ?
C3 H3B 0.9800 . ?
C3 H3C 0.9800 . ?
C4 H4A 0.9800 . ?
C4 H4B 0.9800 . ?
C4 H4C 0.9800 . ?
C5 Si2 1.881(16) . ?
C5 H5A 0.9900 . ?
C5 H5B 0.9900 . ?
Si2 C7 1.847(13) . ?
Si2 C8 1.850(13) . ?
Si2 C6 1.851(13) . ?
C6 H6A 0.9800 . ?
C6 H6B 0.9800 . ?
C6 H6C 0.9800 . ?
C7 H7A 0.9800 . ?
C7 H7B 0.9800 . ?
C7 H7C 0.9800 . ?
C8 H8A 0.9800 . ?
C8 H8B 0.9800 . ?
C8 H8C 0.9800 . ?
C9 C10 1.4200 . ?
C9 C13 1.4200 . ?
C9 H9 0.9500 . ?
C10 C11 1.4200 . ?
C10 H10 0.9500 . ?
C11 C12 1.4200 . ?
C11 H11 0.9500 . ?
C12 C13 1.4200 . ?
C12 H12 0.9500 . ?
C13 H13 0.9500 . ?
F1 C14 1.347(16) . ?
F2 C14 1.346(16) . ?
F3 C14 1.348(16) . ?
C14 S1 1.757(9) . ?
S1 O1 1.390(13) . ?
S1 O3 1.400(13) . ?
S1 O2 1.400(13) . ?
Os2 N2 1.79(3) . ?
Os2 C15 2.035(17) . ?
Os2 C19 2.09(3) . ?
Os2 C23 2.19(3) . ?
Os2 C27 2.22(3) . ?
Os2 C24 2.24(3) . ?
Os2 C26 2.28(3) . ?
Os2 C25 2.29(3) . ?
C15 Si3 1.881(16) . ?
C15 H15A 0.9900 . ?
C15 H15B 0.9900 . ?
Si3 C16 1.847(13) . ?
Si3 C18 1.849(13) . ?
Si3 C17 1.852(12) . ?
C16 H16A 0.9800 . ?
C16 H16B 0.9800 . ?
C16 H16C 0.9800 . ?
C17 H17A 0.9800 . ?
C17 H17B 0.9800 . ?
C17 H17C 0.9800 . ?
C18 H18A 0.9800 . ?
C18 H18B 0.9800 . ?
C18 H18C 0.9800 . ?
C19 Si4 1.880(16) . ?
C19 H19A 0.9900 . ?
C19 H19B 0.9900 . ?
Si4 C21 1.848(13) . ?
Si4 C22 1.850(13) . ?
Si4 C20 1.851(13) . ?
C20 H20A 0.9800 . ?
C20 H20B 0.9800 . ?
C20 H20C 0.9800 . ?
C21 H21A 0.9800 . ?
C21 H21B 0.9800 . ?
C21 H21C 0.9800 . ?
C22 H22A 0.9800 . ?
C22 H22B 0.9800 . ?
C22 H22C 0.9800 . ?
C23 C24 1.4200 . ?
C23 C27 1.4200 . ?
C23 H23 0.9500 . ?
C24 C25 1.4200 . ?
C24 H24 0.9500 . ?
C25 C26 1.4200 . ?
C25 H25 0.9500 . ?
C26 C27 1.4200 . ?
C26 H26 0.9500 . ?
C27 H27 0.9500 . ?
F4 C28 1.349(16) . ?
F5 C28 1.348(16) . ?
F6 C28 1.347(16) . ?
C28 S2 1.757(12) . ?
S2 O6 1.395(13) . ?
S2 O5 1.397(13) . ?
S2 O4 1.397(13) . ?
